data_2001480
loop_
_publ_author_name
'Koeller, K. J.'
'Rath, N. P.'
'Spilling, C. D.'

_publ_section_title
;
 Structure of a chiral bicyclic 1-hydroxyalkyl phosphonamide
;
_journal_issue 8
_journal_name_full 'Acta Crystallographica Section C'
_journal_page_first 1547
_journal_page_last 1549
_journal_paper_doi 10.1107/S0108270193001507
_journal_volume 49
_journal_year 1993
_chemical_formula_sum 'C25 H41 N2 O2 P'
_chemical_formula_weight 432.6
_symmetry_cell_setting monoclinic
_symmetry_space_group_name_Hall '-C 2yc'
_symmetry_space_group_name_H-M 'C 1 2/c 1'
_atom_type_scat_source IntTabIV
_cell_angle_alpha 90.0
_cell_angle_beta 116.68(3)
_cell_angle_gamma 90.0
_cell_formula_units_Z 8
_cell_length_a 26.304(11)
_cell_length_b 12.639(6)
_cell_length_c 16.825(6)
_cell_measurement_reflns_used 25
_cell_measurement_temperature 298
_cell_measurement_theta_max 12.5
_cell_measurement_theta_min 10
_cell_volume 4998(4)
_diffrn_measurement_device 'Siemens R3m/V'
_diffrn_measurement_method \q-2\q
_diffrn_radiation_type MoK\a
_diffrn_radiation_wavelength 0.71073
_diffrn_reflns_av_R_equivalents 0.019
_diffrn_reflns_limit_h_max 30
_diffrn_reflns_limit_h_min -34
_diffrn_reflns_limit_k_max 16
_diffrn_reflns_limit_k_min 0
_diffrn_reflns_limit_l_max 21
_diffrn_reflns_limit_l_min 0
_diffrn_reflns_number 6456
_diffrn_reflns_theta_max 27.5
_diffrn_standards_decay_% 3
_diffrn_standards_interval_count 50
_diffrn_standards_number 4
_exptl_absorpt_coefficient_mu 0.132
_exptl_absorpt_correction_type none
_exptl_crystal_colour Colourless
_exptl_crystal_density_diffrn 1.150
_exptl_crystal_description Irregular
_exptl_crystal_size_max 0.5
_exptl_crystal_size_mid 0.4
_exptl_crystal_size_min 0.3
_refine_diff_density_max 0.54
_refine_diff_density_min -0.25
_refine_ls_goodness_of_fit_obs 1.15
_refine_ls_hydrogen_treatment noref
_refine_ls_number_parameters 271
_refine_ls_number_reflns 2340
_refine_ls_R_factor_obs 0.062
_refine_ls_shift/esd_max 0.006
_refine_ls_structure_factor_coef F
_refine_ls_weighting_details 'w = [\s^2^F + 0.0009F^2^]^-1^'
_refine_ls_weighting_scheme calc
_refine_ls_wR_factor_obs 0.065
_reflns_number_observed 2340
_reflns_number_total 5983
_reflns_observed_criterion F>3\s(F)
_cod_data_source_file st1044.cif
_cod_data_source_block st1044a
_cod_depositor_comments
;
The following automatic conversions were performed:

'_refine_ls_weighting_scheme' value '[\s^2^F + 0.0009F^2^]^-1^' was
changed to 'calc'. New tag '_refine_ls_weighting_details' was
created. The value of the new tag was set to 'w = [\s^2^F +
0.0009F^2^]^-1^'.

Automatic conversion script
Id: cif_fix_values 3143 2015-03-26 13:38:13Z robertas 
;
_cod_database_code 2001480

loop_
_atom_site_label
_atom_site_fract_x
_atom_site_fract_y
_atom_site_fract_z
_atom_site_U_iso_or_equiv
P .30740(10) .18570(10) .91660(10) .0420(10)
O(1) .27760(10) .2853(2) .9032(2) .0530(10)
O(2) .24360(10) .0984(3) .9830(2) .071(2)
N(1) .37620(10) .1929(3) .9419(2) .041(2)
N(2) .28940(10) .1095(3) .8301(2) .043(2)
C(1) .3863(2) .1339(4) .8747(3) .054(2)
C(2) .3402(2) .0568(4) .8358(3) .050(2)
C(3) .3401(2) .0052(4) .7567(3) .067(3)
C(4) .3971(2) -.0395(5) .7780(4) .078(3)
C(5) .4455(2) .0339(5) .8232(4) .083(3)
C(6) .4433(2) .0891(4) .9004(3) .069(3)
C(7) .4043(2) .2948(4) .9668(3) .060(2)
C(8) .4435(2) .3123(4) 1.0626(3) .062(2)
C(9) .4717(3) .4153(5) 1.0688(5) .111(4)
C(10) .4877(3) .2304(5) 1.0995(4) .123(4)
C(11) .4105(3) .3177(6) 1.1175(4) .110(4)
C(12) .2348(2) .0544(4) .7929(3) .058(2)
C(13) .1894(2) .0970(5) .7072(3) .066(3)
C(14) .1364(3) .0352(6) .6863(4) .128(4)
C(15) .2050(3) .0841(6) .6321(4) .106(4)
C(16) .1770(3) .2072(6) .7171(4) .146(4)
C(17) .3014(2) .1170(4) 1.0079(3) .049(2)
C(18) .3355(2) .0193(4) 1.0336(3) .050(2)
C(19) .3160(2) -.0736(4) 1.0353(3) .054(2)
C(20) .3495(2) -.1678(4) 1.0678(3) .057(3)
C(21) .4040(3) -.1770(5) 1.0814(4) .090(4)
C(22) .4348(3) -.2650(6) 1.1180(5) .115(5)
C(23) .4115(4) -.3452(5) 1.1416(5) .104(5)
C(24) .3572(4) -.3377(6) 1.1269(5) .106(5)
C(25) .3260(3) -.2511(5) 1.0906(4) .079(3)
H(2A) .2338 .1333 1.0171 ?
H(1B) .3797 .1829 .8275 ?
H(2B) .3496 .0020 .8796 ?
H(3A) .3312 .0582 .7115 ?
H(3B) .3112 -.0486 .7345 ?
H(4A) .3974 -.0661 .7248 ?
H(4B) .4029 -.0984 .8172 ?
H(5A) .4439 .0862 .7807 ?
H(5B) .4809 -.0036 .8427 ?
H(6A) .4513 .0391 .9475 ?
H(6B) .4715 .1440 .9222 ?
H(7A) .3755 .3486 .9479 ?
H(7B) .4260 .3049 .9343 ?
H(9A) .4932 .4121 1.0353 ?
H(9B) .4435 .4699 1.0450 ?
H(9C) .4968 .4305 1.1299 ?
H(10A) .5079 .2284 1.0642 ?
H(10B) .5136 .2470 1.1600 ?
H(10C) .4705 .1627 1.0973 ?
H(11A) .3918 .2514 1.1142 ?
H(11B) .4359 .3334 1.1785 ?
H(11C) .3825 .3728 1.0935 ?
H(12A) .2206 .0546 .8364 ?
H(12B) .2412 -.0179 .7823 ?
H(14A) .1250 .0441 .7326 ?
H(14B) .1062 .0575 .6306 ?
H(14C) .1448 -.0380 .6825 ?
H(15A) .2383 .1252 .6436 ?
H(15B) .2130 .0106 .6286 ?
H(15C) .1743 .1061 .5768 ?
H(16A) .1669 .2121 .7651 ?
H(16B) .2101 .2496 .7305 ?
H(16C) .1460 .2322 .6633 ?
H(17A) .3157 .1633 1.0585 ?
H(18A) .3755 .0244 1.0503 ?
H(19A) .2755 -.0800 1.0123 ?
H(21A) .4210 -.1192 1.0650 ?
H(22A) .4735 -.2700 1.1271 ?
H(23A) .4332 -.4079 1.1677 ?
H(24A) .3403 -.3958 1.1431 ?
H(25A) .2871 -.2475 1.0807 ?

loop_
_geom_angle_atom_site_label_1
_geom_angle_atom_site_label_2
_geom_angle_atom_site_label_3
_geom_angle
_geom_angle_publ_flag
O(1) P N(1) 116.4(2) yes
N(1) P N(2) 96.2(2) yes
N(1) P C(17) 107.7(2) yes
P N(1) C(1) 109.0(2) yes
C(1) N(1) C(7) 115.4(4) yes
P N(2) C(12) 120.1(4) yes
N(1) C(1) C(2) 106.5(5) yes
C(2) C(1) C(6) 113.9(4) yes
N(2) C(2) C(3) 120.6(3) yes
C(2) C(3) C(4) 110.8(4) yes
C(4) C(5) C(6) 112.2(6) yes
N(1) C(7) C(8) 117.4(4) yes
C(7) C(8) C(10) 112.6(5) yes
C(7) C(8) C(11) 110.9(4) yes
C(10) C(8) C(11) 109.4(5) yes
C(12) C(13) C(14) 107.1(5) yes
C(14) C(13) C(15) 108.9(5) yes
C(14) C(13) C(16) 107.0(6) yes
P C(17) O(2) 108.6(3) yes
O(2) C(17) C(18) 112.6(4) yes
C(18) C(19) C(20) 125.7(5) yes
C(19) C(20) C(25) 118.1(6) yes
C(20) C(21) C(22) 121.5(7) yes
C(22) C(23) C(24) 119.0(7) yes
C(20) C(25) C(24) 119.9(7) yes
O(1) P N(2) 117.1(2) yes
O(1) P C(17) 107.3(2) yes
N(2) P C(17) 111.6(2) yes
P N(1) C(7) 118.4(3) yes
P N(2) C(2) 108.7(2) yes
C(2) N(2) C(12) 120.5(4) yes
N(1) C(1) C(6) 118.6(4) yes
N(2) C(2) C(1) 106.1(4) yes
C(1) C(2) C(3) 111.4(5) yes
C(3) C(4) C(5) 115.4(5) yes
C(1) C(6) C(5) 110.8(4) yes
C(7) C(8) C(9) 106.8(5) yes
C(9) C(8) C(10) 108.2(5) yes
C(9) C(8) C(11) 108.8(6) yes
N(2) C(12) C(13) 116.5(4) yes
C(12) C(13) C(15) 111.7(5) yes
C(12) C(13) C(16) 110.8(4) yes
C(15) C(13) C(16) 111.1(6) yes
P C(17) C(18) 111.9(4) yes
C(17) C(18) C(19) 125.1(5) yes
C(19) C(20) C(21) 124.0(6) yes
C(21) C(20) C(25) 117.8(5) yes
C(21) C(22) C(23) 120.0(8) yes
C(23) C(24) C(25) 121.7(8) yes

loop_
_geom_bond_atom_site_label_1
_geom_bond_atom_site_label_2
_geom_bond_distance
_geom_bond_publ_flag
P O(1) 1.446(3) yes
P N(2) 1.628(4) yes
O(2) C(17) 1.404(6) yes
N(1) C(7) 1.450(6) yes
N(2) C(12) 1.459(6) yes
C(1) C(6) 1.475(7) yes
C(3) C(4) 1.489(8) yes
C(5) C(6) 1.499(10) yes
C(8) C(9) 1.479(9) yes
C(8) C(11) 1.526(10) yes
C(13) C(14) 1.496(9) yes
C(13) C(16) 1.457(9) yes
C(18) C(19) 1.286(7) yes
C(20) C(21) 1.350(10) yes
C(21) C(22) 1.351(10) yes
C(23) C(24) 1.340(14) yes
P N(1) 1.664(4) yes
P C(17) 1.833(6) yes
N(1) C(1) 1.473(7) yes
N(2) C(2) 1.458(6) yes
C(1) C(2) 1.460(6) yes
C(2) C(3) 1.480(8) yes
C(4) C(5) 1.481(8) yes
C(7) C(8) 1.490(6) yes
C(8) C(10) 1.469(8) yes
C(12) C(13) 1.500(6) yes
C(13) C(15) 1.502(10) yes
C(17) C(18) 1.472(7) yes
C(19) C(20) 1.435(7) yes
C(20) C(25) 1.360(9) yes
C(22) C(23) 1.333(13) yes
C(24) C(25) 1.338(9) yes
